data_4026239
loop_
_publ_author_name
'Tao Wang'
'Zi-Yang Li'
'An-Le Xie'
'Xiao-Jun Yao'
'Xiao-Ping Cao'
'Dietmar Kuck'

_publ_section_title
;
 Tribenzotriquinacenes Bearing Six-Fold Benzofuran Extensions:
 Electron-Rich C3v-Symmetrical Hosts for C60
;
_journal_name_full 'Journal of Organic Chemistry'
_journal_page_first 3231
_journal_page_last 3238
_journal_paper_doi 10.1021/jo2000918
_journal_volume 76
_journal_year 2011
_chemical_formula_sum 'C36.67 H36 O4'
_chemical_formula_weight 540.65
_chemical_name_systematic
; 
 ? 
;
_space_group_IT_number 148
_symmetry_cell_setting rhombohedral
_symmetry_space_group_name_Hall '-R 3'
_symmetry_space_group_name_H-M 'R -3 :H'
_atom_sites_solution_hydrogens geom
_atom_sites_solution_primary direct
_atom_sites_solution_secondary difmap
_audit_creation_method SHELXL-97
_cell_angle_alpha 90.00
_cell_angle_beta 90.00
_cell_angle_gamma 120.00
_cell_formula_units_Z 18
_cell_length_a 24.7970(18)
_cell_length_b 24.7970(18)
_cell_length_c 26.391(3)
_cell_measurement_reflns_used 1556
_cell_measurement_temperature 296(2)
_cell_measurement_theta_max 18.71
_cell_measurement_theta_min 2.44
_cell_volume 14054(2)
_computing_cell_refinement 'Bruker SAINT'
_computing_data_collection 'Bruker APEX2'
_computing_data_reduction 'Bruker SAINT'
_computing_molecular_graphics 'Bruker SHELXTL'
_computing_publication_material 'Bruker SHELXTL'
_computing_structure_refinement 'SHELXL-97 (Sheldrick, 2008)'
_computing_structure_solution 'SHELXS-97 (Sheldrick, 2008)'
_diffrn_ambient_temperature 296(2)
_diffrn_measured_fraction_theta_full 0.984
_diffrn_measured_fraction_theta_max 0.984
_diffrn_measurement_device_type 'Bruker APEX-II CCD'
_diffrn_measurement_method '\f and \w scans'
_diffrn_radiation_monochromator graphite
_diffrn_radiation_source 'fine-focus sealed tube'
_diffrn_radiation_type MoK\a
_diffrn_radiation_wavelength 0.71073
_diffrn_reflns_av_R_equivalents 0.0000
_diffrn_reflns_av_sigmaI/netI 0.1620
_diffrn_reflns_limit_h_max 14
_diffrn_reflns_limit_h_min -29
_diffrn_reflns_limit_k_max 29
_diffrn_reflns_limit_k_min 0
_diffrn_reflns_limit_l_max 31
_diffrn_reflns_limit_l_min 0
_diffrn_reflns_number 5440
_diffrn_reflns_theta_full 25.05
_diffrn_reflns_theta_max 25.05
_diffrn_reflns_theta_min 2.45
_exptl_absorpt_coefficient_mu 0.074
_exptl_absorpt_correction_T_max 0.9862
_exptl_absorpt_correction_T_min 0.9819
_exptl_absorpt_correction_type multi-scan
_exptl_absorpt_process_details SADABS
_exptl_crystal_colour yellow
_exptl_crystal_density_diffrn 1.150
_exptl_crystal_description block
_exptl_crystal_F_000 5184
_exptl_crystal_size_max 0.25
_exptl_crystal_size_mid 0.23
_exptl_crystal_size_min 0.19
_platon_squeeze_details
;
;
_refine_diff_density_max 0.346
_refine_diff_density_min -0.248
_refine_diff_density_rms 0.044
_refine_ls_extinction_method none
_refine_ls_goodness_of_fit_ref 0.743
_refine_ls_hydrogen_treatment constr
_refine_ls_matrix_type full
_refine_ls_number_parameters 377
_refine_ls_number_reflns 5440
_refine_ls_number_restraints 84
_refine_ls_restrained_S_all 0.810
_refine_ls_R_factor_all 0.2088
_refine_ls_R_factor_gt 0.0701
_refine_ls_shift/su_max 0.000
_refine_ls_shift/su_mean 0.000
_refine_ls_structure_factor_coef Fsqd
_refine_ls_weighting_details 'calc w=1/[\s^2^(Fo^2^)+(0.1003P)^2^+0.0000P] where P=(Fo^2^+2Fc^2^)/3'
_refine_ls_weighting_scheme calc
_refine_ls_wR_factor_gt 0.1643
_refine_ls_wR_factor_ref 0.2041
_reflns_number_gt 1622
_reflns_number_total 5440
_reflns_threshold_expression >2sigma(I)
_cod_data_source_file jo2000918_si_002.cif
_cod_data_source_block r-3
_cod_original_sg_symbol_H-M 'R -3'
_cod_database_code 4026239

loop_
_symmetry_equiv_pos_as_xyz
'x, y, z'
'-y, x-y, z'
'-x+y, -x, z'
'x+2/3, y+1/3, z+1/3'
'-y+2/3, x-y+1/3, z+1/3'
'-x+y+2/3, -x+1/3, z+1/3'
'x+1/3, y+2/3, z+2/3'
'-y+1/3, x-y+2/3, z+2/3'
'-x+y+1/3, -x+2/3, z+2/3'
'-x, -y, -z'
'y, -x+y, -z'
'x-y, x, -z'
'-x+2/3, -y+1/3, -z+1/3'
'y+2/3, -x+y+1/3, -z+1/3'
'x-y+2/3, x+1/3, -z+1/3'
'-x+1/3, -y+2/3, -z+2/3'
'y+1/3, -x+y+2/3, -z+2/3'
'x-y+1/3, x+2/3, -z+2/3'

loop_
_atom_site_label
_atom_site_type_symbol
_atom_site_fract_x
_atom_site_fract_y
_atom_site_fract_z
_atom_site_U_iso_or_equiv
_atom_site_adp_type
_atom_site_occupancy
_atom_site_symmetry_multiplicity
_atom_site_calc_flag
_atom_site_refinement_flags
C1 C 0.7511(2) 0.2989(2) 0.04311(17) 0.0714(14) Uani 1 1 d .
H1A H 0.7761 0.3356 0.0232 0.107 Uiso 1 1 calc R
H1B H 0.7237 0.2654 0.0213 0.107 Uiso 1 1 calc R
H1C H 0.7777 0.2876 0.0610 0.107 Uiso 1 1 calc R
C2 C 0.71231(17) 0.31223(18) 0.08147(14) 0.0463(10) Uani 1 1 d .
C3 C 0.6667 0.3333 0.0587(2) 0.0472(17) Uani 1 3 d S
C4 C 0.6667 0.3333 0.0001(3) 0.074(2) Uani 1 3 d S
H4A H 0.7078 0.3618 -0.0120 0.111 Uiso 0.33 1 calc PR
H4B H 0.6382 0.3461 -0.0120 0.111 Uiso 0.33 1 calc PR
H4C H 0.6539 0.2922 -0.0120 0.111 Uiso 0.33 1 calc PR
C5 C 0.67102(17) 0.25515(17) 0.11261(15) 0.0453(10) Uani 1 1 d .
C6 C 0.61068(17) 0.24418(17) 0.11393(15) 0.0458(10) Uani 1 1 d .
C7 C 0.56557(19) 0.1934(2) 0.14163(17) 0.0629(12) Uani 1 1 d .
H7 H 0.5249 0.1858 0.1427 0.075 Uiso 1 1 calc R
C8 C 0.58103(19) 0.15433(19) 0.16747(17) 0.0567(12) Uani 1 1 d .
C9 C 0.6419(2) 0.16519(19) 0.16495(16) 0.0547(11) Uani 1 1 d .
C10 C 0.68685(18) 0.21693(18) 0.13751(16) 0.0520(11) Uani 1 1 d .
H10 H 0.7277 0.2251 0.1364 0.062 Uiso 1 1 calc R
C11 C 0.5340(2) 0.1017(2) 0.1952(2) 0.0705(14) Uani 1 1 d .
C12 C 0.4943(3) 0.0583(3) 0.2162(2) 0.0814(15) Uani 1 1 d .
C13 C 0.4467(2) 0.0045(3) 0.2431(3) 0.0789(15) Uani 1 1 d .
C14 C 0.4469(3) 0.0027(3) 0.2951(3) 0.0811(15) Uani 1 1 d .
C15 C 0.4012(3) -0.0490(3) 0.3211(2) 0.0961(18) Uani 1 1 d .
H15 H 0.4009 -0.0497 0.3563 0.115 Uiso 1 1 calc R
C16 C 0.3566(3) -0.0989(3) 0.2942(3) 0.0938(18) Uani 1 1 d .
H16 H 0.3273 -0.1338 0.3119 0.113 Uiso 1 1 calc R
C17 C 0.3535(2) -0.0995(2) 0.2425(3) 0.0862(16) Uani 1 1 d .
C18 C 0.4004(3) -0.0461(3) 0.2172(2) 0.0918(17) Uani 1 1 d .
H18 H 0.4000 -0.0450 0.1820 0.110 Uiso 1 1 calc R
C19 C 0.4924(4) 0.1056(3) 0.3263(3) 0.1004(19) Uani 1 1 d .
C20 C 0.5485(3) 0.1529(3) 0.3534(3) 0.144(3) Uani 1 1 d .
H20A H 0.5630 0.1929 0.3380 0.216 Uiso 1 1 calc R
H20B H 0.5805 0.1420 0.3515 0.216 Uiso 1 1 calc R
H20C H 0.5383 0.1545 0.3882 0.216 Uiso 1 1 calc R
C21 C 0.3054(3) -0.1530(3) 0.2139(3) 0.124(2) Uani 1 1 d U
C22 C 0.3094(4) -0.2123(4) 0.2257(3) 0.191(3) Uani 1 1 d U
H22A H 0.2912 -0.2414 0.1983 0.286 Uiso 1 1 calc R
H22B H 0.2872 -0.2309 0.2564 0.286 Uiso 1 1 calc R
H22C H 0.3522 -0.2011 0.2296 0.286 Uiso 1 1 calc R
C23 C 0.2399(4) -0.1699(4) 0.2291(4) 0.213(4) Uani 1 1 d U
H23A H 0.2341 -0.1349 0.2233 0.319 Uiso 1 1 calc R
H23B H 0.2337 -0.1808 0.2644 0.319 Uiso 1 1 calc R
H23C H 0.2104 -0.2047 0.2092 0.319 Uiso 1 1 calc R
C24 C 0.3067(4) -0.1479(4) 0.1580(3) 0.193(4) Uani 1 1 d U
H24A H 0.2909 -0.1211 0.1480 0.289 Uiso 1 1 calc R
H24B H 0.2813 -0.1884 0.1434 0.289 Uiso 1 1 calc R
H24C H 0.3488 -0.1307 0.1462 0.289 Uiso 1 1 calc R
C25 C 0.65568(19) 0.1210(2) 0.19001(18) 0.0596(12) Uani 1 1 d .
C26 C 0.66206(19) 0.0823(2) 0.20904(19) 0.0662(13) Uani 1 1 d .
C27 C 0.6646(2) 0.0312(2) 0.23337(19) 0.0642(12) Uani 1 1 d .
C28 C 0.7029(2) 0.0103(2) 0.21501(19) 0.0644(12) Uani 1 1 d .
C29 C 0.7035(2) -0.0391(2) 0.2366(2) 0.0769(15) Uani 1 1 d .
H29 H 0.7298 -0.0527 0.2243 0.092 Uiso 1 1 calc R
C30 C 0.6644(2) -0.0692(2) 0.2774(2) 0.0808(15) Uani 1 1 d .
H30 H 0.6646 -0.1034 0.2916 0.097 Uiso 1 1 calc R
C31 C 0.6251(2) -0.0500(2) 0.29753(19) 0.0734(14) Uani 1 1 d .
C32 C 0.6263(2) 0.0007(2) 0.27495(19) 0.0691(13) Uani 1 1 d .
H32 H 0.6008 0.0152 0.2877 0.083 Uiso 1 1 calc R
C33 C 0.7967(3) 0.0736(3) 0.1736(2) 0.0757(15) Uani 1 1 d .
C34 C 0.8254(3) 0.0973(3) 0.1232(2) 0.1083(19) Uani 1 1 d .
H34A H 0.8052 0.1170 0.1069 0.162 Uiso 1 1 calc R
H34B H 0.8208 0.0632 0.1027 0.162 Uiso 1 1 calc R
H34C H 0.8689 0.1270 0.1273 0.162 Uiso 1 1 calc R
C35 C 0.5831(3) -0.0828(3) 0.3422(3) 0.1084(18) Uani 1 1 d U
C36 C 0.6152(4) -0.0500(4) 0.3903(3) 0.191(4) Uani 1 1 d U
H36A H 0.6302 -0.0062 0.3869 0.286 Uiso 1 1 calc R
H36B H 0.6496 -0.0566 0.3968 0.286 Uiso 1 1 calc R
H36C H 0.5863 -0.0663 0.4180 0.286 Uiso 1 1 calc R
C37 C 0.5644(4) -0.1491(3) 0.3475(3) 0.189(3) Uani 1 1 d U
H37A H 0.5499 -0.1627 0.3814 0.284 Uiso 1 1 calc R
H37B H 0.5995 -0.1544 0.3407 0.284 Uiso 1 1 calc R
H37C H 0.5316 -0.1734 0.3239 0.284 Uiso 1 1 calc R
C38 C 0.5276(4) -0.0740(4) 0.3444(3) 0.175(3) Uani 1 1 d U
H38A H 0.5015 -0.0936 0.3155 0.263 Uiso 1 1 calc R
H38B H 0.5412 -0.0304 0.3443 0.263 Uiso 1 1 calc R
H38C H 0.5046 -0.0926 0.3749 0.263 Uiso 1 1 calc R
O1 O 0.49384(18) 0.0512(2) 0.32320(15) 0.1009(12) Uani 1 1 d .
O2 O 0.4522(2) 0.1119(2) 0.30856(19) 0.1307(17) Uani 1 1 d .
O3 O 0.73553(17) 0.03625(16) 0.17080(13) 0.0794(10) Uani 1 1 d .
O4 O 0.82454(17) 0.08384(18) 0.21269(16) 0.1018(13) Uani 1 1 d .

loop_
_atom_site_aniso_label
_atom_site_aniso_U_11
_atom_site_aniso_U_22
_atom_site_aniso_U_33
_atom_site_aniso_U_23
_atom_site_aniso_U_13
_atom_site_aniso_U_12
C1 0.072(3) 0.069(3) 0.074(3) 0.006(3) 0.016(3) 0.036(3)
C2 0.043(2) 0.049(2) 0.050(2) -0.002(2) 0.006(2) 0.024(2)
C3 0.050(3) 0.050(3) 0.042(4) 0.000 0.000 0.0248(13)
C4 0.082(4) 0.082(4) 0.058(6) 0.000 0.000 0.0411(18)
C5 0.043(2) 0.044(2) 0.049(3) -0.007(2) -0.001(2) 0.022(2)
C6 0.041(2) 0.039(2) 0.053(3) -0.001(2) -0.002(2) 0.017(2)
C7 0.047(3) 0.059(3) 0.086(3) 0.001(3) 0.002(3) 0.029(2)
C8 0.048(3) 0.044(3) 0.072(3) 0.003(2) 0.005(2) 0.019(2)
C9 0.054(3) 0.052(3) 0.059(3) -0.004(2) -0.004(2) 0.027(2)
C10 0.040(2) 0.049(3) 0.066(3) 0.002(2) 0.003(2) 0.022(2)
C11 0.055(3) 0.060(3) 0.093(4) 0.016(3) 0.009(3) 0.026(3)
C12 0.068(3) 0.084(4) 0.100(4) 0.021(4) 0.011(3) 0.044(3)
C13 0.059(3) 0.072(4) 0.103(5) 0.031(4) 0.017(4) 0.030(3)
C14 0.067(4) 0.073(4) 0.093(5) 0.021(4) 0.005(4) 0.028(3)
C15 0.086(4) 0.092(4) 0.102(5) 0.042(4) 0.023(4) 0.038(4)
C16 0.082(4) 0.079(4) 0.106(5) 0.037(4) 0.015(4) 0.030(4)
C17 0.072(4) 0.063(4) 0.108(5) 0.020(4) 0.014(4) 0.022(3)
C18 0.087(4) 0.087(4) 0.099(4) 0.023(4) 0.013(4) 0.042(4)
C19 0.101(5) 0.088(5) 0.108(5) 0.018(4) 0.006(4) 0.043(4)
C20 0.118(5) 0.133(6) 0.153(6) 0.000(5) -0.039(5) 0.041(5)
C21 0.113(4) 0.082(4) 0.155(5) 0.025(4) 0.018(4) 0.032(3)
C22 0.203(7) 0.113(5) 0.215(7) 0.015(5) -0.042(6) 0.048(5)
C23 0.135(6) 0.180(6) 0.248(8) -0.058(6) 0.031(6) 0.022(5)
C24 0.170(6) 0.129(5) 0.168(7) 0.028(6) -0.031(6) -0.009(5)
C25 0.054(3) 0.050(3) 0.073(3) 0.003(3) 0.002(2) 0.025(2)
C26 0.055(3) 0.057(3) 0.086(4) 0.006(3) -0.005(3) 0.027(3)
C27 0.054(3) 0.054(3) 0.079(3) 0.004(3) -0.007(3) 0.023(2)
C28 0.062(3) 0.064(3) 0.069(3) 0.007(3) 0.002(3) 0.033(3)
C29 0.079(3) 0.079(4) 0.091(4) 0.004(3) 0.006(3) 0.053(3)
C30 0.092(4) 0.064(3) 0.089(4) 0.015(3) 0.004(3) 0.041(3)
C31 0.076(3) 0.061(3) 0.082(4) 0.012(3) 0.013(3) 0.033(3)
C32 0.057(3) 0.054(3) 0.094(4) 0.015(3) 0.007(3) 0.026(2)
C33 0.082(5) 0.079(4) 0.080(4) 0.005(3) 0.008(4) 0.051(4)
C34 0.094(4) 0.144(5) 0.092(4) 0.012(4) 0.018(4) 0.064(4)
C35 0.124(4) 0.097(4) 0.124(4) 0.051(4) 0.051(4) 0.070(4)
C36 0.194(7) 0.170(6) 0.105(5) 0.017(5) 0.052(5) 0.014(6)
C37 0.240(7) 0.100(5) 0.198(6) 0.046(5) 0.108(6) 0.064(5)
C38 0.149(6) 0.191(6) 0.191(6) 0.094(5) 0.074(5) 0.088(5)
O1 0.086(3) 0.099(3) 0.110(3) 0.027(3) 0.003(2) 0.040(2)
O2 0.117(4) 0.120(3) 0.167(4) 0.004(3) -0.021(3) 0.069(3)
O3 0.064(2) 0.089(2) 0.082(3) 0.010(2) 0.007(2) 0.036(2)
O4 0.080(3) 0.123(3) 0.091(3) 0.007(3) -0.002(2) 0.042(2)

loop_
_atom_type_symbol
_atom_type_description
_atom_type_scat_dispersion_real
_atom_type_scat_dispersion_imag
_atom_type_scat_source
C C 0.0033 0.0016 'International Tables Vol C Tables 4.2.6.8 and 6.1.1.4'
H H 0.0000 0.0000 'International Tables Vol C Tables 4.2.6.8 and 6.1.1.4'
O O 0.0106 0.0060 'International Tables Vol C Tables 4.2.6.8 and 6.1.1.4'

loop_
_geom_angle_atom_site_label_1
_geom_angle_atom_site_label_2
_geom_angle_atom_site_label_3
_geom_angle
_geom_angle_site_symmetry_1
_geom_angle_site_symmetry_3
C2 C1 H1A 109.5 . .
C2 C1 H1B 109.5 . .
H1A C1 H1B 109.5 . .
C2 C1 H1C 109.5 . .
H1A C1 H1C 109.5 . .
H1B C1 H1C 109.5 . .
C6 C2 C5 112.1(3) 2_655 .
C6 C2 C1 108.7(3) 2_655 .
C5 C2 C1 111.1(3) . .
C6 C2 C3 103.4(3) 2_655 .
C5 C2 C3 104.7(3) . .
C1 C2 C3 116.6(4) . .
C4 C3 C2 112.3(3) . 3_665
C4 C3 C2 112.3(3) . 2_655
C2 C3 C2 106.5(3) 3_665 2_655
C4 C3 C2 112.3(3) . .
C2 C3 C2 106.5(3) 3_665 .
C2 C3 C2 106.5(3) 2_655 .
C3 C4 H4A 109.5 . .
C3 C4 H4B 109.5 . .
H4A C4 H4B 109.5 . .
C3 C4 H4C 109.5 . .
H4A C4 H4C 109.5 . .
H4B C4 H4C 109.5 . .
C10 C5 C6 120.8(4) . .
C10 C5 C2 128.2(3) . .
C6 C5 C2 111.0(3) . .
C5 C6 C7 119.3(4) . .
C5 C6 C2 114.1(3) . 3_665
C7 C6 C2 126.5(3) . 3_665
C8 C7 C6 120.6(4) . .
C8 C7 H7 119.7 . .
C6 C7 H7 119.7 . .
C7 C8 C9 119.5(4) . .
C7 C8 C11 120.1(4) . .
C9 C8 C11 120.4(4) . .
C8 C9 C10 119.2(4) . .
C8 C9 C25 118.1(4) . .
C10 C9 C25 122.7(4) . .
C5 C10 C9 120.6(4) . .
C5 C10 H10 119.7 . .
C9 C10 H10 119.7 . .
C12 C11 C8 177.5(5) . .
C11 C12 C13 178.2(6) . .
C14 C13 C18 118.6(5) . .
C14 C13 C12 120.3(6) . .
C18 C13 C12 121.1(6) . .
C13 C14 C15 120.4(6) . .
C13 C14 O1 121.1(5) . .
C15 C14 O1 118.4(6) . .
C16 C15 C14 119.5(6) . .
C16 C15 H15 120.3 . .
C14 C15 H15 120.3 . .
C17 C16 C15 122.7(5) . .
C17 C16 H16 118.7 . .
C15 C16 H16 118.7 . .
C16 C17 C18 116.5(6) . .
C16 C17 C21 122.4(6) . .
C18 C17 C21 121.1(6) . .
C13 C18 C17 122.3(5) . .
C13 C18 H18 118.9 . .
C17 C18 H18 118.9 . .
O2 C19 O1 123.2(7) . .
O2 C19 C20 127.4(7) . .
O1 C19 C20 109.4(7) . .
C19 C20 H20A 109.5 . .
C19 C20 H20B 109.5 . .
H20A C20 H20B 109.5 . .
C19 C20 H20C 109.5 . .
H20A C20 H20C 109.5 . .
H20B C20 H20C 109.5 . .
C17 C21 C24 117.4(6) . .
C17 C21 C23 112.7(6) . .
C24 C21 C23 105.2(8) . .
C17 C21 C22 110.2(6) . .
C24 C21 C22 105.8(7) . .
C23 C21 C22 104.6(7) . .
C21 C22 H22A 109.5 . .
C21 C22 H22B 109.5 . .
H22A C22 H22B 109.5 . .
C21 C22 H22C 109.5 . .
H22A C22 H22C 109.5 . .
H22B C22 H22C 109.5 . .
C21 C23 H23A 109.5 . .
C21 C23 H23B 109.5 . .
H23A C23 H23B 109.5 . .
C21 C23 H23C 109.5 . .
H23A C23 H23C 109.5 . .
H23B C23 H23C 109.5 . .
C21 C24 H24A 109.5 . .
C21 C24 H24B 109.5 . .
H24A C24 H24B 109.5 . .
C21 C24 H24C 109.5 . .
H24A C24 H24C 109.5 . .
H24B C24 H24C 109.5 . .
C26 C25 C9 174.7(5) . .
C25 C26 C27 175.4(5) . .
C28 C27 C32 118.9(4) . .
C28 C27 C26 120.8(4) . .
C32 C27 C26 120.2(4) . .
C29 C28 C27 120.8(5) . .
C29 C28 O3 120.5(5) . .
C27 C28 O3 118.4(4) . .
C28 C29 C30 119.4(5) . .
C28 C29 H29 120.3 . .
C30 C29 H29 120.3 . .
C31 C30 C29 122.3(5) . .
C31 C30 H30 118.8 . .
C29 C30 H30 118.8 . .
C32 C31 C30 116.7(4) . .
C32 C31 C35 121.4(5) . .
C30 C31 C35 121.9(5) . .
C31 C32 C27 121.9(4) . .
C31 C32 H32 119.0 . .
C27 C32 H32 119.0 . .
O4 C33 O3 122.2(5) . .
O4 C33 C34 125.3(6) . .
O3 C33 C34 112.4(5) . .
C33 C34 H34A 109.5 . .
C33 C34 H34B 109.5 . .
H34A C34 H34B 109.5 . .
C33 C34 H34C 109.5 . .
H34A C34 H34C 109.5 . .
H34B C34 H34C 109.5 . .
C37 C35 C38 111.0(6) . .
C37 C35 C36 108.0(6) . .
C38 C35 C36 99.5(6) . .
C37 C35 C31 114.9(6) . .
C38 C35 C31 112.9(5) . .
C36 C35 C31 109.4(5) . .
C35 C36 H36A 109.5 . .
C35 C36 H36B 109.5 . .
H36A C36 H36B 109.5 . .
C35 C36 H36C 109.5 . .
H36A C36 H36C 109.5 . .
H36B C36 H36C 109.5 . .
C35 C37 H37A 109.5 . .
C35 C37 H37B 109.5 . .
H37A C37 H37B 109.5 . .
C35 C37 H37C 109.5 . .
H37A C37 H37C 109.5 . .
H37B C37 H37C 109.5 . .
C35 C38 H38A 109.5 . .
C35 C38 H38B 109.5 . .
H38A C38 H38B 109.5 . .
C35 C38 H38C 109.5 . .
H38A C38 H38C 109.5 . .
H38B C38 H38C 109.5 . .
C19 O1 C14 117.3(5) . .
C33 O3 C28 118.5(4) . .

loop_
_geom_bond_atom_site_label_1
_geom_bond_atom_site_label_2
_geom_bond_distance
_geom_bond_site_symmetry_2
C1 C2 1.542(5) .
C1 H1A 0.9600 .
C1 H1B 0.9600 .
C1 H1C 0.9600 .
C2 C6 1.502(5) 2_655
C2 C5 1.509(5) .
C2 C3 1.583(4) .
C3 C4 1.546(9) .
C3 C2 1.583(4) 3_665
C3 C2 1.583(4) 2_655
C4 H4A 0.9600 .
C4 H4B 0.9600 .
C4 H4C 0.9600 .
C5 C10 1.362(5) .
C5 C6 1.381(5) .
C6 C7 1.401(5) .
C6 C2 1.502(5) 3_665
C7 C8 1.386(5) .
C7 H7 0.9300 .
C8 C9 1.395(5) .
C8 C11 1.441(6) .
C9 C10 1.408(5) .
C9 C25 1.459(6) .
C10 H10 0.9300 .
C11 C12 1.174(6) .
C12 C13 1.449(7) .
C13 C14 1.373(7) .
C13 C18 1.385(7) .
C14 C15 1.394(7) .
C14 O1 1.397(6) .
C15 C16 1.376(7) .
C15 H15 0.9300 .
C16 C17 1.366(7) .
C16 H16 0.9300 .
C17 C18 1.418(7) .
C17 C21 1.474(9) .
C18 H18 0.9300 .
C19 O2 1.181(7) .
C19 O1 1.369(7) .
C19 C20 1.481(8) .
C20 H20A 0.9600 .
C20 H20B 0.9600 .
C20 H20C 0.9600 .
C21 C24 1.481(9) .
C21 C23 1.515(10) .
C21 C22 1.551(10) .
C22 H22A 0.9600 .
C22 H22B 0.9600 .
C22 H22C 0.9600 .
C23 H23A 0.9600 .
C23 H23B 0.9600 .
C23 H23C 0.9600 .
C24 H24A 0.9600 .
C24 H24B 0.9600 .
C24 H24C 0.9600 .
C25 C26 1.162(6) .
C26 C27 1.451(7) .
C27 C28 1.378(6) .
C27 C32 1.400(6) .
C28 C29 1.357(6) .
C28 O3 1.382(5) .
C29 C30 1.389(6) .
C29 H29 0.9300 .
C30 C31 1.386(6) .
C30 H30 0.9300 .
C31 C32 1.380(6) .
C31 C35 1.512(7) .
C32 H32 0.9300 .
C33 O4 1.196(6) .
C33 O3 1.327(6) .
C33 C34 1.485(7) .
C34 H34A 0.9600 .
C34 H34B 0.9600 .
C34 H34C 0.9600 .
C35 C37 1.475(8) .
C35 C38 1.497(8) .
C35 C36 1.503(9) .
C36 H36A 0.9600 .
C36 H36B 0.9600 .
C36 H36C 0.9600 .
C37 H37A 0.9600 .
C37 H37B 0.9600 .
C37 H37C 0.9600 .
C38 H38A 0.9600 .
C38 H38B 0.9600 .
C38 H38C 0.9600 .

loop_
_geom_torsion_atom_site_label_1
_geom_torsion_atom_site_label_2
_geom_torsion_atom_site_label_3
_geom_torsion_atom_site_label_4
_geom_torsion
_geom_torsion_site_symmetry_1
_geom_torsion_site_symmetry_4
C6 C2 C3 C4 122.4(2) 2_655 .
C5 C2 C3 C4 -120.0(2) . .
C1 C2 C3 C4 3.2(3) . .
C6 C2 C3 C2 -114.3(2) 2_655 3_665
C5 C2 C3 C2 3.2(4) . 3_665
C1 C2 C3 C2 126.5(4) . 3_665
C6 C2 C3 C2 -0.9(4) 2_655 2_655
C5 C2 C3 C2 116.7(2) . 2_655
C1 C2 C3 C2 -120.1(4) . 2_655
C6 C2 C5 C10 -73.0(5) 2_655 .
C1 C2 C5 C10 48.8(5) . .
C3 C2 C5 C10 175.5(4) . .
C6 C2 C5 C6 106.8(4) 2_655 .
C1 C2 C5 C6 -131.4(3) . .
C3 C2 C5 C6 -4.7(4) . .
C10 C5 C6 C7 0.5(6) . .
C2 C5 C6 C7 -179.3(3) . .
C10 C5 C6 C2 -175.7(3) . 3_665
C2 C5 C6 C2 4.5(4) . 3_665
C5 C6 C7 C8 -0.1(6) . .
C2 C6 C7 C8 175.7(4) 3_665 .
C6 C7 C8 C9 -1.3(6) . .
C6 C7 C8 C11 -179.1(4) . .
C7 C8 C9 C10 2.1(6) . .
C11 C8 C9 C10 179.9(4) . .
C7 C8 C9 C25 -176.3(4) . .
C11 C8 C9 C25 1.5(6) . .
C6 C5 C10 C9 0.3(6) . .
C2 C5 C10 C9 -179.9(4) . .
C8 C9 C10 C5 -1.6(6) . .
C25 C9 C10 C5 176.7(4) . .
C7 C8 C11 C12 49(12) . .
C9 C8 C11 C12 -129(12) . .
C8 C11 C12 C13 151(16) . .
C11 C12 C13 C14 50(21) . .
C11 C12 C13 C18 -130(21) . .
C18 C13 C14 C15 -0.1(8) . .
C12 C13 C14 C15 -179.9(4) . .
C18 C13 C14 O1 177.4(4) . .
C12 C13 C14 O1 -2.4(7) . .
C13 C14 C15 C16 1.4(8) . .
O1 C14 C15 C16 -176.2(5) . .
C14 C15 C16 C17 -2.4(8) . .
C15 C16 C17 C18 2.0(8) . .
C15 C16 C17 C21 -179.8(5) . .
C14 C13 C18 C17 -0.2(8) . .
C12 C13 C18 C17 179.5(4) . .
C16 C17 C18 C13 -0.6(8) . .
C21 C17 C18 C13 -178.9(5) . .
C16 C17 C21 C24 179.6(7) . .
C18 C17 C21 C24 -2.2(10) . .
C16 C17 C21 C23 57.2(9) . .
C18 C17 C21 C23 -124.6(7) . .
C16 C17 C21 C22 -59.2(8) . .
C18 C17 C21 C22 119.0(7) . .
C8 C9 C25 C26 33(6) . .
C10 C9 C25 C26 -145(5) . .
C9 C25 C26 C27 -25(11) . .
C25 C26 C27 C28 138(6) . .
C25 C26 C27 C32 -39(7) . .
C32 C27 C28 C29 0.2(7) . .
C26 C27 C28 C29 -177.5(4) . .
C32 C27 C28 O3 173.2(4) . .
C26 C27 C28 O3 -4.5(6) . .
C27 C28 C29 C30 0.7(7) . .
O3 C28 C29 C30 -172.1(4) . .
C28 C29 C30 C31 -1.0(7) . .
C29 C30 C31 C32 0.3(7) . .
C29 C30 C31 C35 -179.5(5) . .
C30 C31 C32 C27 0.7(7) . .
C35 C31 C32 C27 -179.6(5) . .
C28 C27 C32 C31 -1.0(7) . .
C26 C27 C32 C31 176.8(4) . .
C32 C31 C35 C37 153.1(6) . .
C30 C31 C35 C37 -27.2(9) . .
C32 C31 C35 C38 24.4(8) . .
C30 C31 C35 C38 -155.8(6) . .
C32 C31 C35 C36 -85.4(7) . .
C30 C31 C35 C36 94.4(7) . .
O2 C19 O1 C14 3.8(9) . .
C20 C19 O1 C14 -175.0(5) . .
C13 C14 O1 C19 73.8(7) . .
C15 C14 O1 C19 -108.6(6) . .
O4 C33 O3 C28 2.4(7) . .
C34 C33 O3 C28 179.3(4) . .
C29 C28 O3 C33 -77.8(5) . .
C27 C28 O3 C33 109.2(5) . .

loop_
_platon_squeeze_void_nr
_platon_squeeze_void_average_x
_platon_squeeze_void_average_y
_platon_squeeze_void_average_z
_platon_squeeze_void_volume
_platon_squeeze_void_count_electrons
_platon_squeeze_void_content
1 0.000 0.000 0.000 218 15 ' '
2 0.000 0.000 0.500 60 4 ' '
3 0.014 0.891 0.597 10 1 ' '
4 0.109 0.123 0.597 10 1 ' '
5 0.123 0.014 0.403 10 1 ' '
6 0.212 0.652 0.263 11 1 ' '
7 0.333 0.667 0.667 223 15 ' '
8 0.226 0.545 0.071 11 1 ' '
9 0.334 0.667 0.167 57 4 ' '
10 0.319 0.775 0.070 11 1 ' '
11 0.348 0.558 0.263 11 1 ' '
12 0.442 0.790 0.263 11 1 ' '
13 0.456 0.681 0.070 10 1 ' '
14 0.545 0.319 0.929 11 1 ' '
15 0.667 0.333 0.333 223 15 ' '
16 0.559 0.212 0.737 11 1 ' '
17 0.667 0.334 0.833 57 4 ' '
18 0.652 0.442 0.737 11 1 ' '
19 0.681 0.225 0.930 10 1 ' '
20 0.775 0.456 0.930 11 1 ' '
21 0.790 0.348 0.737 11 1 ' '
22 0.877 0.986 0.597 10 1 ' '
23 0.891 0.877 0.403 10 1 ' '
24 0.985 0.109 0.403 10 1 ' '
